data_4089407
loop_
_publ_author_name
'Wu, Siquan'
'Li, Xiaoyan'
'Xiong, Zichang'
'Xu, Wengang'
'Lu, Yunqiang'
'Sun, Hongjian'

_publ_section_title
;
 Synthesis and Reactivity of Silyl Iron, Cobalt, and Nickel Complexes
 Bearing a [PSiP]-Pincer Ligand via Si--H Bond Activation
;
_journal_issue 11
_journal_name_full Organometallics
_journal_page_first 3227
_journal_paper_doi 10.1021/om400047j
_journal_volume 32
_journal_year 2013
_chemical_formula_moiety 'C43 H50 Fe P4 Si'
_chemical_formula_sum 'C43 H50 Fe P4 Si'
_chemical_formula_weight 774.65
_space_group_IT_number 2
_space_group_name_Hall '-P 1'
_space_group_name_H-M_alt 'P -1'
_symmetry_cell_setting triclinic
_symmetry_space_group_name_H-M 'P -1'
_atom_sites_solution_hydrogens geom
_atom_sites_solution_primary direct
_atom_sites_solution_secondary difmap
_audit_creation_method SHELXL-97
_cell_angle_alpha 109.49(3)
_cell_angle_beta 97.67(3)
_cell_angle_gamma 90.58(3)
_cell_formula_units_Z 4
_cell_length_a 12.269(3)
_cell_length_b 19.311(4)
_cell_length_c 21.144(4)
_cell_measurement_temperature 293(2)
_cell_volume 4672(2)
_computing_cell_refinement 'Bruker XSCANS'
_computing_data_collection 'Bruker XSCANS'
_computing_data_reduction 'Bruker SHELXTL'
_computing_molecular_graphics 'Bruker SHELXTL'
_computing_publication_material 'Bruker SHELXTL'
_computing_structure_refinement 'SHELXL-97 (Sheldrick, 1997)'
_computing_structure_solution 'SHELXS-97 (Sheldrick, 1990)'
_diffrn_ambient_temperature 293(2)
_diffrn_measured_fraction_theta_full 0.977
_diffrn_measured_fraction_theta_max 0.977
_diffrn_measurement_device_type 'Bruker P4'
_diffrn_measurement_method '\w scans'
_diffrn_radiation_monochromator graphite
_diffrn_radiation_source 'fine-focus sealed tube'
_diffrn_radiation_type MoK\a
_diffrn_radiation_wavelength 0.71073
_diffrn_reflns_av_R_equivalents 0.0345
_diffrn_reflns_av_sigmaI/netI 0.0904
_diffrn_reflns_limit_h_max 11
_diffrn_reflns_limit_h_min -14
_diffrn_reflns_limit_k_max 22
_diffrn_reflns_limit_k_min -22
_diffrn_reflns_limit_l_max 25
_diffrn_reflns_limit_l_min -25
_diffrn_reflns_number 22933
_diffrn_reflns_theta_full 25.00
_diffrn_reflns_theta_max 25.00
_diffrn_reflns_theta_min 1.03
_exptl_absorpt_coefficient_mu 0.511
_exptl_absorpt_correction_type none
_exptl_crystal_density_diffrn 1.101
_exptl_crystal_density_method 'not measured'
_exptl_crystal_F_000 1632
_exptl_crystal_size_max 0.30
_exptl_crystal_size_mid 0.20
_exptl_crystal_size_min 0.10
_platon_squeeze_details
;
;
_refine_diff_density_max 0.598
_refine_diff_density_min -0.558
_refine_diff_density_rms 0.080
_refine_ls_extinction_method none
_refine_ls_goodness_of_fit_ref 0.904
_refine_ls_hydrogen_treatment none
_refine_ls_matrix_type full
_refine_ls_number_parameters 904
_refine_ls_number_reflns 16075
_refine_ls_number_restraints 0
_refine_ls_restrained_S_all 0.904
_refine_ls_R_factor_all 0.0922
_refine_ls_R_factor_gt 0.0572
_refine_ls_shift/su_max 0.001
_refine_ls_shift/su_mean 0.000
_refine_ls_structure_factor_coef Fsqd
_refine_ls_weighting_details 'calc w=1/[\s^2^(Fo^2^)+(0.0906P)^2^+0.0000P] where P=(Fo^2^+2Fc^2^)/3'
_refine_ls_weighting_scheme calc
_refine_ls_wR_factor_gt 0.1443
_refine_ls_wR_factor_ref 0.1676
_reflns_number_gt 9554
_reflns_number_total 16075
_reflns_threshold_expression >2sigma(I)
_cod_data_source_file om400047j_si_002.cif
_cod_data_source_block complex16
_cod_depositor_comments
;
The following automatic conversions were performed:

data item '_symmetry_cell_setting' value 'Triclinic' was changed to
'triclinic' in accordance with the
/home/saulius/struct/COD-crude-data/automatic-downloads/DataCite-retrospective/ACS/depositions/lib/dictionaries/cif_core.dic
dictionary named 'cif_core.dic' version 2.4.2 last updated on
2011-04-26.

Automatic conversion script
Id: cif_fix_values 6909 2019-04-08 15:41:33Z antanas 
;
_cod_original_cell_volume 4672.0(16)
_cod_original_sg_symbol_H-M P-1
_cod_database_code 4089407

loop_
_symmetry_equiv_pos_as_xyz
'x, y, z'
'-x, -y, -z'

loop_
_atom_site_label
_atom_site_type_symbol
_atom_site_fract_x
_atom_site_fract_y
_atom_site_fract_z
_atom_site_U_iso_or_equiv
_atom_site_adp_type
_atom_site_occupancy
_atom_site_symmetry_multiplicity
_atom_site_calc_flag
_atom_site_refinement_flags
C1 C -0.1653(3) 0.4353(2) 0.6272(2) 0.0465(11) Uani 1 1 d .
C2 C -0.2648(4) 0.4349(2) 0.6523(2) 0.0545(12) Uani 1 1 d .
H2 H -0.2639 0.4436 0.6984 0.065 Uiso 1 1 calc R
C3 C -0.3659(4) 0.4216(3) 0.6097(3) 0.0737(16) Uani 1 1 d .
H3 H -0.4311 0.4200 0.6273 0.088 Uiso 1 1 calc R
C4 C -0.3689(4) 0.4112(3) 0.5426(3) 0.0703(15) Uani 1 1 d .
H4 H -0.4361 0.4036 0.5144 0.084 Uiso 1 1 calc R
C5 C -0.2726(5) 0.4118(3) 0.5169(3) 0.0771(16) Uani 1 1 d .
H5 H -0.2740 0.4050 0.4711 0.092 Uiso 1 1 calc R
C6 C -0.1717(4) 0.4229(3) 0.5600(2) 0.0582(13) Uani 1 1 d .
H6 H -0.1067 0.4216 0.5415 0.070 Uiso 1 1 calc R
C7 C 0.0350(3) 0.5290(2) 0.6840(2) 0.0442(10) Uani 1 1 d .
C8 C 0.0109(4) 0.5623(2) 0.6353(2) 0.0521(12) Uani 1 1 d .
H8 H -0.0461 0.5420 0.5998 0.063 Uiso 1 1 calc R
C9 C 0.0703(4) 0.6254(3) 0.6387(3) 0.0656(14) Uani 1 1 d .
H9 H 0.0536 0.6460 0.6048 0.079 Uiso 1 1 calc R
C10 C 0.1536(5) 0.6577(3) 0.6914(3) 0.0803(17) Uani 1 1 d .
H10 H 0.1942 0.6994 0.6932 0.096 Uiso 1 1 calc R
C11 C 0.1754(5) 0.6268(3) 0.7420(3) 0.089(2) Uani 1 1 d .
H11 H 0.2295 0.6487 0.7789 0.106 Uiso 1 1 calc R
C12 C 0.1169(4) 0.5636(3) 0.7374(3) 0.0696(15) Uani 1 1 d .
H12 H 0.1332 0.5434 0.7716 0.084 Uiso 1 1 calc R
C13 C -0.0790(3) 0.4758(2) 0.7657(2) 0.0472(11) Uani 1 1 d .
C14 C -0.1244(4) 0.5440(3) 0.7906(3) 0.0615(13) Uani 1 1 d .
H14 H -0.1250 0.5766 0.7667 0.074 Uiso 1 1 calc R
C15 C -0.1679(4) 0.5630(3) 0.8500(3) 0.0729(15) Uani 1 1 d .
H15 H -0.1958 0.6091 0.8670 0.087 Uiso 1 1 calc R
C16 C -0.1706(5) 0.5139(3) 0.8850(3) 0.0789(16) Uani 1 1 d .
H16 H -0.2019 0.5264 0.9247 0.095 Uiso 1 1 calc R
C17 C -0.1265(4) 0.4464(3) 0.8602(3) 0.0615(13) Uani 1 1 d .
H17 H -0.1287 0.4136 0.8837 0.074 Uiso 1 1 calc R
C18 C -0.0784(3) 0.4258(3) 0.8005(2) 0.0505(11) Uani 1 1 d .
C19 C -0.1158(4) 0.2633(3) 0.7616(2) 0.0582(13) Uani 1 1 d .
H19A H -0.1749 0.2565 0.7250 0.087 Uiso 1 1 calc R
H19B H -0.1445 0.2789 0.8039 0.087 Uiso 1 1 calc R
H19C H -0.0810 0.2178 0.7560 0.087 Uiso 1 1 calc R
C20 C 0.1037(4) 0.3306(2) 0.8301(2) 0.0450(10) Uani 1 1 d .
C21 C 0.0936(4) 0.3416(3) 0.8982(2) 0.0621(13) Uani 1 1 d .
H21 H 0.0272 0.3558 0.9140 0.074 Uiso 1 1 calc R
C22 C 0.1816(5) 0.3315(3) 0.9421(3) 0.0711(15) Uani 1 1 d .
H22 H 0.1749 0.3392 0.9872 0.085 Uiso 1 1 calc R
C23 C 0.2808(5) 0.3093(3) 0.9175(3) 0.0776(17) Uani 1 1 d .
H23 H 0.3398 0.3022 0.9467 0.093 Uiso 1 1 calc R
C24 C 0.2924(4) 0.2982(3) 0.8519(3) 0.0644(14) Uani 1 1 d .
H24 H 0.3592 0.2843 0.8366 0.077 Uiso 1 1 calc R
C25 C 0.2032(4) 0.3079(3) 0.8077(2) 0.0499(12) Uani 1 1 d .
C26 C 0.2202(3) 0.1917(2) 0.6851(2) 0.0464(11) Uani 1 1 d .
C27 C 0.1859(3) 0.1479(3) 0.7205(2) 0.0524(12) Uani 1 1 d .
H27 H 0.1650 0.1702 0.7630 0.063 Uiso 1 1 calc R
C28 C 0.1825(4) 0.0723(3) 0.6935(3) 0.0639(14) Uani 1 1 d .
H28 H 0.1579 0.0441 0.7175 0.077 Uiso 1 1 calc R
C29 C 0.2149(4) 0.0385(3) 0.6322(3) 0.0717(16) Uani 1 1 d .
H29 H 0.2123 -0.0126 0.6145 0.086 Uiso 1 1 calc R
C30 C 0.2522(4) 0.0796(3) 0.5955(3) 0.0762(16) Uani 1 1 d .
H30 H 0.2756 0.0568 0.5538 0.091 Uiso 1 1 calc R
C31 C 0.2532(4) 0.1558(3) 0.6231(2) 0.0600(13) Uani 1 1 d .
H31 H 0.2771 0.1838 0.5988 0.072 Uiso 1 1 calc R
C32 C 0.3555(4) 0.3272(3) 0.7300(3) 0.0623(15) Uani 1 1 d .
C33 C 0.3792(5) 0.4010(4) 0.7684(3) 0.086(2) Uani 1 1 d .
H33 H 0.3224 0.4320 0.7806 0.103 Uiso 1 1 calc R
C34 C 0.4904(6) 0.4287(5) 0.7890(4) 0.123(3) Uani 1 1 d .
H34 H 0.5068 0.4777 0.8158 0.148 Uiso 1 1 calc R
C35 C 0.5745(6) 0.3829(6) 0.7692(4) 0.123(3) Uani 1 1 d .
H35 H 0.6475 0.4012 0.7815 0.147 Uiso 1 1 calc R
C36 C 0.5490(5) 0.3100(6) 0.7312(4) 0.122(3) Uani 1 1 d .
H36 H 0.6060 0.2792 0.7185 0.147 Uiso 1 1 calc R
C37 C 0.4419(4) 0.2812(4) 0.7113(3) 0.0804(18) Uani 1 1 d .
H37 H 0.4270 0.2318 0.6856 0.097 Uiso 1 1 calc R
C38 C 0.2816(4) 0.4511(3) 0.6333(3) 0.0837(19) Uani 1 1 d .
H38A H 0.3211 0.4530 0.5976 0.125 Uiso 1 1 calc R
H38B H 0.3321 0.4444 0.6693 0.125 Uiso 1 1 calc R
H38C H 0.2460 0.4963 0.6503 0.125 Uiso 1 1 calc R
C39 C 0.1125(4) 0.3971(3) 0.5265(2) 0.0660(14) Uani 1 1 d .
H39A H 0.1671 0.3990 0.4984 0.099 Uiso 1 1 calc R
H39B H 0.0814 0.4442 0.5421 0.099 Uiso 1 1 calc R
H39C H 0.0553 0.3604 0.5007 0.099 Uiso 1 1 calc R
C40 C 0.2662(4) 0.3044(3) 0.5548(3) 0.0781(17) Uani 1 1 d .
H40A H 0.3219 0.2950 0.5868 0.117 Uiso 1 1 calc R
H40B H 0.3005 0.3222 0.5245 0.117 Uiso 1 1 calc R
H40C H 0.2229 0.2597 0.5292 0.117 Uiso 1 1 calc R
C41 C -0.0275(4) 0.1592(3) 0.5999(3) 0.088(2) Uani 1 1 d .
H41A H 0.0360 0.1367 0.5816 0.132 Uiso 1 1 calc R
H41B H -0.0928 0.1302 0.5744 0.132 Uiso 1 1 calc R
H41C H -0.0225 0.1621 0.6464 0.132 Uiso 1 1 calc R
C42 C -0.0297(6) 0.2281(4) 0.5037(3) 0.130(3) Uani 1 1 d .
H42A H -0.0331 0.2718 0.4915 0.195 Uiso 1 1 calc R
H42B H -0.0914 0.1947 0.4789 0.195 Uiso 1 1 calc R
H42C H 0.0375 0.2049 0.4928 0.195 Uiso 1 1 calc R
C43 C -0.1850(4) 0.2567(3) 0.5898(3) 0.088(2) Uani 1 1 d .
H43A H -0.2069 0.2555 0.6314 0.132 Uiso 1 1 calc R
H43B H -0.2200 0.2154 0.5527 0.132 Uiso 1 1 calc R
H43C H -0.2068 0.3015 0.5828 0.132 Uiso 1 1 calc R
C44 C 0.5691(3) 0.1483(2) 0.2900(2) 0.0398(10) Uani 1 1 d .
C45 C 0.6687(3) 0.1286(3) 0.3169(3) 0.0593(13) Uani 1 1 d .
H45 H 0.6721 0.1139 0.3547 0.071 Uiso 1 1 calc R
C46 C 0.7632(4) 0.1304(3) 0.2878(3) 0.0733(16) Uani 1 1 d .
H46 H 0.8286 0.1155 0.3055 0.088 Uiso 1 1 calc R
C47 C 0.7613(4) 0.1537(3) 0.2342(3) 0.0760(17) Uani 1 1 d .
H47 H 0.8250 0.1548 0.2150 0.091 Uiso 1 1 calc R
C48 C 0.6634(4) 0.1760(3) 0.2079(3) 0.0641(14) Uani 1 1 d .
H48 H 0.6622 0.1940 0.1722 0.077 Uiso 1 1 calc R
C49 C 0.5692(4) 0.1715(2) 0.2342(2) 0.0500(11) Uani 1 1 d .
H49 H 0.5035 0.1841 0.2146 0.060 Uiso 1 1 calc R
C50 C 0.4880(3) 0.1498(2) 0.4115(2) 0.0376(9) Uani 1 1 d .
C51 C 0.4859(3) 0.2123(3) 0.4668(2) 0.0528(12) Uani 1 1 d .
H51 H 0.4621 0.2551 0.4599 0.063 Uiso 1 1 calc R
C52 C 0.5184(4) 0.2136(3) 0.5332(3) 0.0609(13) Uani 1 1 d .
H52 H 0.5165 0.2568 0.5697 0.073 Uiso 1 1 calc R
C53 C 0.5531(4) 0.1506(3) 0.5439(2) 0.0575(13) Uani 1 1 d .
H53 H 0.5738 0.1506 0.5879 0.069 Uiso 1 1 calc R
C54 C 0.5572(4) 0.0874(3) 0.4896(3) 0.0613(14) Uani 1 1 d .
H54 H 0.5828 0.0450 0.4966 0.074 Uiso 1 1 calc R
C55 C 0.5231(4) 0.0872(3) 0.4244(2) 0.0560(12) Uani 1 1 d .
H55 H 0.5238 0.0437 0.3882 0.067 Uiso 1 1 calc R
C56 C 0.4034(3) 0.2414(2) 0.3381(2) 0.0406(10) Uani 1 1 d .
C57 C 0.4798(4) 0.3011(2) 0.3614(2) 0.0520(12) Uani 1 1 d .
H57 H 0.5546 0.2931 0.3648 0.062 Uiso 1 1 calc R
C58 C 0.4459(5) 0.3726(3) 0.3796(3) 0.0698(15) Uani 1 1 d .
H58 H 0.4974 0.4125 0.3955 0.084 Uiso 1 1 calc R
C59 C 0.3348(5) 0.3835(3) 0.3738(3) 0.0795(18) Uani 1 1 d .
H59 H 0.3116 0.4312 0.3864 0.095 Uiso 1 1 calc R
C60 C 0.2571(4) 0.3249(3) 0.3496(3) 0.0644(14) Uani 1 1 d .
H60 H 0.1825 0.3336 0.3468 0.077 Uiso 1 1 calc R
C61 C 0.2912(3) 0.2514(2) 0.3289(2) 0.0447(10) Uani 1 1 d .
C62 C 0.0771(4) 0.1818(3) 0.3360(3) 0.0769(16) Uani 1 1 d .
H62A H 0.0367 0.2215 0.3287 0.115 Uiso 1 1 calc R
H62B H 0.1042 0.1942 0.3834 0.115 Uiso 1 1 calc R
H62C H 0.0295 0.1379 0.3211 0.115 Uiso 1 1 calc R
C63 C 0.1280(3) 0.1783(2) 0.2048(2) 0.0427(10) Uani 1 1 d .
C64 C 0.1288(3) 0.1180(2) 0.1467(2) 0.0419(10) Uani 1 1 d .
C65 C 0.0832(3) 0.1197(3) 0.0824(2) 0.0535(12) Uani 1 1 d .
H65 H 0.0845 0.0789 0.0437 0.064 Uiso 1 1 calc R
C66 C 0.0366(4) 0.1832(3) 0.0780(3) 0.0663(15) Uani 1 1 d .
H66 H 0.0087 0.1857 0.0357 0.080 Uiso 1 1 calc R
C67 C 0.0312(4) 0.2427(3) 0.1356(3) 0.0758(17) Uani 1 1 d .
H67 H -0.0025 0.2845 0.1322 0.091 Uiso 1 1 calc R
C68 C 0.0761(4) 0.2406(3) 0.1989(3) 0.0629(14) Uani 1 1 d .
H68 H 0.0715 0.2808 0.2376 0.076 Uiso 1 1 calc R
C69 C 0.0597(3) -0.0241(2) 0.1436(2) 0.0397(10) Uani 1 1 d .
C70 C 0.0663(4) -0.0968(3) 0.1412(2) 0.0555(12) Uani 1 1 d .
H70 H 0.1351 -0.1148 0.1484 0.067 Uiso 1 1 calc R
C71 C -0.0274(4) -0.1433(3) 0.1281(3) 0.0664(15) Uani 1 1 d .
H71 H -0.0210 -0.1923 0.1246 0.080 Uiso 1 1 calc R
C72 C -0.1286(4) -0.1163(4) 0.1206(3) 0.0791(18) Uani 1 1 d .
H72 H -0.1917 -0.1469 0.1121 0.095 Uiso 1 1 calc R
C73 C -0.1372(4) -0.0444(4) 0.1256(3) 0.088(2) Uani 1 1 d .
H73 H -0.2065 -0.0258 0.1219 0.105 Uiso 1 1 calc R
C74 C -0.0441(3) 0.0013(3) 0.1361(3) 0.0623(14) Uani 1 1 d .
H74 H -0.0517 0.0498 0.1381 0.075 Uiso 1 1 calc R
C75 C 0.2420(3) -0.0020(2) 0.0799(2) 0.0414(10) Uani 1 1 d .
C76 C 0.2104(4) -0.0700(3) 0.0294(2) 0.0572(13) Uani 1 1 d .
H76 H 0.1568 -0.1005 0.0357 0.069 Uiso 1 1 calc R
C77 C 0.2571(4) -0.0928(3) -0.0296(3) 0.0683(14) Uani 1 1 d .
H77 H 0.2355 -0.1389 -0.0616 0.082 Uiso 1 1 calc R
C78 C 0.3343(4) -0.0494(3) -0.0421(3) 0.0727(15) Uani 1 1 d .
H78 H 0.3663 -0.0658 -0.0816 0.087 Uiso 1 1 calc R
C79 C 0.3638(4) 0.0202(3) 0.0056(3) 0.0603(13) Uani 1 1 d .
H79 H 0.4146 0.0511 -0.0026 0.072 Uiso 1 1 calc R
C80 C 0.3179(3) 0.0436(3) 0.0653(2) 0.0536(12) Uani 1 1 d .
H80 H 0.3378 0.0904 0.0963 0.064 Uiso 1 1 calc R
C81 C 0.3587(4) -0.1224(2) 0.1664(3) 0.0603(13) Uani 1 1 d .
H81A H 0.4168 -0.1554 0.1554 0.090 Uiso 1 1 calc R
H81B H 0.3147 -0.1223 0.1253 0.090 Uiso 1 1 calc R
H81C H 0.3134 -0.1385 0.1931 0.090 Uiso 1 1 calc R
C82 C 0.5119(4) -0.0190(3) 0.1571(3) 0.0617(13) Uani 1 1 d .
H82A H 0.5440 -0.0650 0.1376 0.093 Uiso 1 1 calc R
H82B H 0.5692 0.0181 0.1817 0.093 Uiso 1 1 calc R
H82C H 0.4713 -0.0050 0.1217 0.093 Uiso 1 1 calc R
C83 C 0.5253(4) -0.0565(3) 0.2709(3) 0.0619(13) Uani 1 1 d .
H83A H 0.5810 -0.0173 0.2916 0.093 Uiso 1 1 calc R
H83B H 0.5581 -0.0997 0.2446 0.093 Uiso 1 1 calc R
H83C H 0.4921 -0.0671 0.3056 0.093 Uiso 1 1 calc R
C84 C 0.2816(4) -0.0629(3) 0.3438(3) 0.0836(19) Uani 1 1 d .
H84A H 0.2654 -0.1051 0.3034 0.125 Uiso 1 1 calc R
H84B H 0.2452 -0.0700 0.3789 0.125 Uiso 1 1 calc R
H84C H 0.3597 -0.0568 0.3583 0.125 Uiso 1 1 calc R
C85 C 0.0853(3) -0.0090(3) 0.3089(3) 0.0687(15) Uani 1 1 d .
H85A H 0.0425 0.0306 0.3038 0.103 Uiso 1 1 calc R
H85B H 0.0652 -0.0223 0.3458 0.103 Uiso 1 1 calc R
H85C H 0.0714 -0.0507 0.2678 0.103 Uiso 1 1 calc R
C86 C 0.2395(4) 0.0805(3) 0.4152(2) 0.0655(15) Uani 1 1 d .
H86A H 0.1814 0.0656 0.4350 0.098 Uiso 1 1 calc R
H86B H 0.2313 0.1305 0.4170 0.098 Uiso 1 1 calc R
H86C H 0.3094 0.0770 0.4401 0.098 Uiso 1 1 calc R
Fe1 Fe 0.07441(4) 0.34688(3) 0.67186(3) 0.03893(17) Uani 1 1 d .
Fe2 Fe 0.30629(4) 0.06477(3) 0.25583(3) 0.03351(16) Uani 1 1 d .
H1 H 0.127(3) 0.414(2) 0.733(2) 0.052(11) Uiso 1 1 d .
H2A H 0.370(3) 0.100(2) 0.208(2) 0.068(13) Uiso 1 1 d .
P1 P -0.03092(9) 0.44147(6) 0.68326(6) 0.0421(3) Uani 1 1 d .
P2 P 0.20774(9) 0.29336(7) 0.71718(6) 0.0452(3) Uani 1 1 d .
P3 P 0.17706(10) 0.37358(7) 0.60001(7) 0.0520(3) Uani 1 1 d .
P4 P -0.03350(9) 0.25253(7) 0.59483(6) 0.0489(3) Uani 1 1 d .
P5 P 0.43734(8) 0.14478(6) 0.32253(5) 0.0367(3) Uani 1 1 d .
P6 P 0.18823(8) 0.03601(6) 0.16092(5) 0.0364(3) Uani 1 1 d .
P7 P 0.23238(9) 0.02026(7) 0.32631(6) 0.0463(3) Uani 1 1 d .
P8 P 0.41880(9) -0.02863(6) 0.21502(6) 0.0439(3) Uani 1 1 d .
Si1 Si -0.00955(9) 0.33703(7) 0.76135(6) 0.0411(3) Uani 1 1 d .
Si2 Si 0.19747(9) 0.16564(6) 0.28597(6) 0.0386(3) Uani 1 1 d .

loop_
_atom_site_aniso_label
_atom_site_aniso_U_11
_atom_site_aniso_U_22
_atom_site_aniso_U_33
_atom_site_aniso_U_23
_atom_site_aniso_U_13
_atom_site_aniso_U_12
C1 0.043(2) 0.038(2) 0.055(3) 0.016(2) -0.003(2) 0.0033(19)
C2 0.057(3) 0.053(3) 0.055(3) 0.021(2) 0.004(2) 0.005(2)
C3 0.043(3) 0.072(4) 0.105(5) 0.035(4) -0.003(3) -0.002(3)
C4 0.051(3) 0.070(4) 0.075(4) 0.014(3) -0.018(3) 0.001(3)
C5 0.078(4) 0.078(4) 0.063(4) 0.019(3) -0.017(3) -0.003(3)
C6 0.056(3) 0.065(3) 0.048(3) 0.015(3) -0.001(2) 0.003(2)
C7 0.049(3) 0.040(2) 0.037(3) 0.006(2) 0.001(2) 0.004(2)
C8 0.057(3) 0.047(3) 0.052(3) 0.019(2) 0.000(2) 0.005(2)
C9 0.077(4) 0.056(3) 0.068(4) 0.027(3) 0.008(3) 0.001(3)
C10 0.091(4) 0.044(3) 0.103(5) 0.023(3) 0.012(4) -0.012(3)
C11 0.083(4) 0.060(4) 0.108(5) 0.024(4) -0.027(4) -0.028(3)
C12 0.074(3) 0.055(3) 0.080(4) 0.034(3) -0.017(3) -0.004(3)
C13 0.051(3) 0.043(3) 0.039(3) 0.004(2) 0.003(2) 0.005(2)
C14 0.076(3) 0.048(3) 0.062(4) 0.017(3) 0.017(3) 0.017(3)
C15 0.094(4) 0.055(3) 0.067(4) 0.011(3) 0.027(3) 0.029(3)
C16 0.086(4) 0.084(4) 0.069(4) 0.019(3) 0.034(3) 0.012(3)
C17 0.070(3) 0.062(3) 0.061(3) 0.026(3) 0.024(3) 0.019(3)
C18 0.044(3) 0.053(3) 0.057(3) 0.021(3) 0.010(2) 0.004(2)
C19 0.062(3) 0.057(3) 0.051(3) 0.010(3) 0.012(2) -0.010(2)
C20 0.054(3) 0.043(3) 0.038(3) 0.014(2) 0.006(2) -0.003(2)
C21 0.071(3) 0.065(3) 0.051(3) 0.020(3) 0.011(3) 0.000(3)
C22 0.100(4) 0.074(4) 0.038(3) 0.021(3) -0.001(3) -0.004(3)
C23 0.078(4) 0.096(5) 0.061(4) 0.040(4) -0.017(3) -0.012(3)
C24 0.053(3) 0.092(4) 0.058(3) 0.041(3) 0.000(2) 0.005(3)
C25 0.050(3) 0.056(3) 0.047(3) 0.025(2) -0.002(2) -0.005(2)
C26 0.034(2) 0.058(3) 0.052(3) 0.026(2) 0.003(2) 0.013(2)
C27 0.045(3) 0.056(3) 0.061(3) 0.025(3) 0.010(2) 0.011(2)
C28 0.048(3) 0.067(4) 0.089(4) 0.043(3) 0.009(3) 0.012(3)
C29 0.065(3) 0.056(3) 0.091(5) 0.026(3) -0.002(3) 0.024(3)
C30 0.079(4) 0.084(4) 0.075(4) 0.037(4) 0.017(3) 0.042(3)
C31 0.066(3) 0.070(4) 0.052(3) 0.027(3) 0.018(2) 0.026(3)
C32 0.039(3) 0.098(4) 0.066(4) 0.052(3) -0.001(2) -0.004(3)
C33 0.064(4) 0.107(5) 0.096(5) 0.056(4) -0.017(3) -0.029(3)
C34 0.089(5) 0.169(8) 0.122(7) 0.083(6) -0.034(5) -0.067(5)
C35 0.059(5) 0.209(11) 0.111(7) 0.073(7) 0.003(4) -0.038(6)
C36 0.039(4) 0.239(11) 0.100(6) 0.072(7) 0.008(3) 0.006(5)
C37 0.037(3) 0.136(6) 0.069(4) 0.036(4) 0.008(3) 0.009(3)
C38 0.065(3) 0.109(5) 0.093(5) 0.056(4) 0.012(3) -0.019(3)
C39 0.074(3) 0.083(4) 0.060(3) 0.042(3) 0.022(3) 0.025(3)
C40 0.076(4) 0.098(4) 0.088(4) 0.054(4) 0.044(3) 0.044(3)
C41 0.069(4) 0.045(3) 0.134(6) 0.021(3) -0.015(3) 0.004(3)
C42 0.175(7) 0.148(7) 0.040(4) -0.006(4) 0.024(4) -0.072(6)
C43 0.046(3) 0.065(4) 0.137(6) 0.026(4) -0.022(3) -0.004(3)
C44 0.034(2) 0.030(2) 0.046(3) 0.006(2) -0.0030(18) -0.0049(17)
C45 0.039(3) 0.056(3) 0.089(4) 0.033(3) 0.004(2) 0.003(2)
C46 0.041(3) 0.074(4) 0.109(5) 0.033(4) 0.017(3) 0.008(3)
C47 0.055(3) 0.055(3) 0.120(5) 0.024(4) 0.033(3) -0.002(3)
C48 0.068(3) 0.052(3) 0.071(4) 0.016(3) 0.021(3) -0.011(3)
C49 0.046(3) 0.053(3) 0.049(3) 0.014(2) 0.007(2) -0.001(2)
C50 0.033(2) 0.039(2) 0.036(2) 0.009(2) -0.0008(17) 0.0005(18)
C51 0.048(3) 0.058(3) 0.057(3) 0.028(3) 0.003(2) 0.009(2)
C52 0.069(3) 0.061(3) 0.051(3) 0.019(3) -0.002(2) 0.007(3)
C53 0.056(3) 0.074(4) 0.044(3) 0.026(3) -0.003(2) 0.006(3)
C54 0.070(3) 0.060(3) 0.062(4) 0.036(3) -0.004(3) 0.008(3)
C55 0.063(3) 0.047(3) 0.057(3) 0.019(2) -0.001(2) 0.004(2)
C56 0.045(2) 0.036(2) 0.040(3) 0.013(2) -0.0003(19) 0.0012(19)
C57 0.053(3) 0.042(3) 0.054(3) 0.014(2) -0.006(2) -0.001(2)
C58 0.088(4) 0.044(3) 0.068(4) 0.016(3) -0.011(3) -0.011(3)
C59 0.107(5) 0.038(3) 0.078(4) 0.008(3) -0.014(3) 0.018(3)
C60 0.060(3) 0.050(3) 0.072(4) 0.010(3) -0.003(3) 0.019(3)
C61 0.051(3) 0.041(3) 0.041(3) 0.013(2) 0.003(2) 0.013(2)
C62 0.064(3) 0.096(4) 0.085(4) 0.042(4) 0.033(3) 0.025(3)
C63 0.039(2) 0.042(3) 0.048(3) 0.020(2) -0.0016(19) 0.0053(19)
C64 0.033(2) 0.047(3) 0.048(3) 0.025(2) -0.0058(19) -0.0016(19)
C65 0.052(3) 0.056(3) 0.052(3) 0.025(3) -0.010(2) 0.002(2)
C66 0.073(3) 0.068(4) 0.061(4) 0.036(3) -0.018(3) -0.002(3)
C67 0.085(4) 0.054(3) 0.086(4) 0.034(3) -0.024(3) 0.016(3)
C68 0.072(3) 0.048(3) 0.060(3) 0.015(3) -0.011(3) 0.012(2)
C69 0.035(2) 0.050(3) 0.035(2) 0.019(2) -0.0023(18) -0.0031(19)
C70 0.050(3) 0.049(3) 0.069(3) 0.024(3) 0.001(2) -0.001(2)
C71 0.070(4) 0.058(3) 0.075(4) 0.031(3) 0.004(3) -0.016(3)
C72 0.057(3) 0.106(5) 0.081(4) 0.052(4) -0.014(3) -0.036(3)
C73 0.040(3) 0.125(6) 0.126(6) 0.088(5) -0.007(3) -0.012(3)
C74 0.037(3) 0.081(4) 0.083(4) 0.051(3) -0.003(2) -0.001(2)
C75 0.031(2) 0.052(3) 0.037(3) 0.014(2) -0.0040(18) 0.0001(19)
C76 0.054(3) 0.061(3) 0.056(3) 0.020(3) 0.004(2) -0.004(2)
C77 0.072(4) 0.062(3) 0.061(4) 0.007(3) 0.013(3) 0.001(3)
C78 0.069(3) 0.094(5) 0.056(4) 0.023(3) 0.015(3) 0.003(3)
C79 0.051(3) 0.081(4) 0.054(3) 0.028(3) 0.014(2) 0.001(3)
C80 0.046(3) 0.060(3) 0.057(3) 0.023(3) 0.005(2) -0.004(2)
C81 0.055(3) 0.036(3) 0.074(4) 0.004(2) -0.007(2) 0.004(2)
C82 0.055(3) 0.060(3) 0.070(4) 0.018(3) 0.018(2) 0.016(2)
C83 0.050(3) 0.058(3) 0.071(4) 0.018(3) -0.004(2) 0.019(2)
C84 0.084(4) 0.085(4) 0.110(5) 0.073(4) 0.009(3) 0.005(3)
C85 0.045(3) 0.099(4) 0.077(4) 0.051(3) 0.006(2) -0.012(3)
C86 0.056(3) 0.101(4) 0.047(3) 0.036(3) 0.004(2) -0.007(3)
Fe1 0.0347(3) 0.0448(4) 0.0405(4) 0.0190(3) 0.0044(3) 0.0038(3)
Fe2 0.0282(3) 0.0356(3) 0.0378(4) 0.0156(3) 0.0002(2) 0.0018(2)
P1 0.0413(6) 0.0410(6) 0.0445(7) 0.0169(6) 0.0014(5) 0.0032(5)
P2 0.0354(6) 0.0601(8) 0.0466(7) 0.0269(6) 0.0047(5) 0.0051(5)
P3 0.0456(7) 0.0669(9) 0.0554(8) 0.0348(7) 0.0114(6) 0.0083(6)
P4 0.0452(7) 0.0489(7) 0.0500(8) 0.0156(6) 0.0016(5) 0.0017(5)
P5 0.0315(5) 0.0368(6) 0.0419(7) 0.0153(5) 0.0004(5) 0.0023(4)
P6 0.0318(5) 0.0394(6) 0.0376(6) 0.0145(5) -0.0003(4) -0.0010(4)
P7 0.0406(6) 0.0565(8) 0.0490(7) 0.0298(6) 0.0005(5) -0.0022(5)
P8 0.0375(6) 0.0393(6) 0.0511(7) 0.0131(6) -0.0010(5) 0.0058(5)
Si1 0.0419(6) 0.0422(7) 0.0415(7) 0.0160(6) 0.0092(5) 0.0033(5)
Si2 0.0332(6) 0.0446(7) 0.0395(7) 0.0165(6) 0.0041(5) 0.0088(5)

loop_
_atom_type_symbol
_atom_type_description
_atom_type_scat_dispersion_real
_atom_type_scat_dispersion_imag
_atom_type_scat_source
C C 0.0033 0.0016 'International Tables Vol C Tables 4.2.6.8 and 6.1.1.4'
H H 0.0000 0.0000 'International Tables Vol C Tables 4.2.6.8 and 6.1.1.4'
Si Si 0.0817 0.0704 'International Tables Vol C Tables 4.2.6.8 and 6.1.1.4'
P P 0.1023 0.0942 'International Tables Vol C Tables 4.2.6.8 and 6.1.1.4'
Fe Fe 0.3463 0.8444 'International Tables Vol C Tables 4.2.6.8 and 6.1.1.4'

loop_
_geom_angle_atom_site_label_1
_geom_angle_atom_site_label_2
_geom_angle_atom_site_label_3
_geom_angle
C6 C1 C2 116.7(4)
C6 C1 P1 122.5(4)
C2 C1 P1 120.4(4)
C1 C2 C3 121.5(5)
C1 C2 H2 119.3
C3 C2 H2 119.3
C4 C3 C2 120.0(5)
C4 C3 H3 120.0
C2 C3 H3 120.0
C3 C4 C5 119.6(5)
C3 C4 H4 120.2
C5 C4 H4 120.2
C4 C5 C6 119.7(5)
C4 C5 H5 120.2
C6 C5 H5 120.2
C1 C6 C5 122.5(5)
C1 C6 H6 118.7
C5 C6 H6 118.7
C12 C7 C8 116.8(4)
C12 C7 P1 117.1(3)
C8 C7 P1 126.0(3)
C7 C8 C9 121.2(4)
C7 C8 H8 119.4
C9 C8 H8 119.4
C10 C9 C8 120.8(5)
C10 C9 H9 119.6
C8 C9 H9 119.6
C9 C10 C11 118.5(5)
C9 C10 H10 120.7
C11 C10 H10 120.7
C12 C11 C10 120.0(5)
C12 C11 H11 120.0
C10 C11 H11 120.0
C11 C12 C7 122.5(5)
C11 C12 H12 118.7
C7 C12 H12 118.7
C18 C13 C14 120.7(4)
C18 C13 P1 115.3(3)
C14 C13 P1 123.7(4)
C15 C14 C13 120.3(5)
C15 C14 H14 119.8
C13 C14 H14 119.8
C14 C15 C16 120.4(5)
C14 C15 H15 119.8
C16 C15 H15 119.8
C17 C16 C15 119.3(5)
C17 C16 H16 120.4
C15 C16 H16 120.4
C16 C17 C18 121.9(5)
C16 C17 H17 119.0
C18 C17 H17 119.0
C13 C18 C17 117.4(4)
C13 C18 Si1 115.3(3)
C17 C18 Si1 127.3(3)
Si1 C19 H19A 109.5
Si1 C19 H19B 109.5
H19A C19 H19B 109.5
Si1 C19 H19C 109.5
H19A C19 H19C 109.5
H19B C19 H19C 109.5
C25 C20 C21 118.3(4)
C25 C20 Si1 114.8(3)
C21 C20 Si1 126.7(4)
C22 C21 C20 120.7(5)
C22 C21 H21 119.7
C20 C21 H21 119.7
C21 C22 C23 119.1(5)
C21 C22 H22 120.5
C23 C22 H22 120.5
C24 C23 C22 121.3(5)
C24 C23 H23 119.3
C22 C23 H23 119.3
C23 C24 C25 119.4(5)
C23 C24 H24 120.3
C25 C24 H24 120.3
C20 C25 C24 121.2(4)
C20 C25 P2 115.1(3)
C24 C25 P2 123.7(4)
C31 C26 C27 117.0(4)
C31 C26 P2 122.2(3)
C27 C26 P2 120.6(4)
C28 C27 C26 121.1(5)
C28 C27 H27 119.5
C26 C27 H27 119.5
C29 C28 C27 120.6(5)
C29 C28 H28 119.7
C27 C28 H28 119.7
C28 C29 C30 120.6(5)
C28 C29 H29 119.7
C30 C29 H29 119.7
C31 C30 C29 117.9(5)
C31 C30 H30 121.0
C29 C30 H30 121.0
C26 C31 C30 122.8(5)
C26 C31 H31 118.6
C30 C31 H31 118.6
C33 C32 C37 119.5(5)
C33 C32 P2 115.9(4)
C37 C32 P2 123.9(5)
C32 C33 C34 119.7(7)
C32 C33 H33 120.2
C34 C33 H33 120.2
C35 C34 C33 120.0(8)
C35 C34 H34 120.0
C33 C34 H34 120.0
C36 C35 C34 119.3(7)
C36 C35 H35 120.4
C34 C35 H35 120.4
C37 C36 C35 122.0(8)
C37 C36 H36 119.0
C35 C36 H36 119.0
C36 C37 C32 119.4(7)
C36 C37 H37 120.3
C32 C37 H37 120.3
P3 C38 H38A 109.5
P3 C38 H38B 109.5
H38A C38 H38B 109.5
P3 C38 H38C 109.5
H38A C38 H38C 109.5
H38B C38 H38C 109.5
P3 C39 H39A 109.5
P3 C39 H39B 109.5
H39A C39 H39B 109.5
P3 C39 H39C 109.5
H39A C39 H39C 109.5
H39B C39 H39C 109.5
P3 C40 H40A 109.5
P3 C40 H40B 109.5
H40A C40 H40B 109.5
P3 C40 H40C 109.5
H40A C40 H40C 109.5
H40B C40 H40C 109.5
P4 C41 H41A 109.5
P4 C41 H41B 109.5
H41A C41 H41B 109.5
P4 C41 H41C 109.5
H41A C41 H41C 109.5
H41B C41 H41C 109.5
P4 C42 H42A 109.5
P4 C42 H42B 109.5
H42A C42 H42B 109.5
P4 C42 H42C 109.5
H42A C42 H42C 109.5
H42B C42 H42C 109.5
P4 C43 H43A 109.5
P4 C43 H43B 109.5
H43A C43 H43B 109.5
P4 C43 H43C 109.5
H43A C43 H43C 109.5
H43B C43 H43C 109.5
C45 C44 C49 117.2(4)
C45 C44 P5 124.5(3)
C49 C44 P5 118.2(3)
C44 C45 C46 120.7(5)
C44 C45 H45 119.6
C46 C45 H45 119.6
C47 C46 C45 120.9(5)
C47 C46 H46 119.6
C45 C46 H46 119.6
C46 C47 C48 119.4(5)
C46 C47 H47 120.3
C48 C47 H47 120.3
C49 C48 C47 120.2(5)
C49 C48 H48 119.9
C47 C48 H48 119.9
C48 C49 C44 121.5(4)
C48 C49 H49 119.3
C44 C49 H49 119.3
C51 C50 C55 116.8(4)
C51 C50 P5 123.2(3)
C55 C50 P5 119.9(3)
C50 C51 C52 122.2(4)
C50 C51 H51 118.9
C52 C51 H51 118.9
C53 C52 C51 119.2(5)
C53 C52 H52 120.4
C51 C52 H52 120.4
C52 C53 C54 120.0(4)
C52 C53 H53 120.0
C54 C53 H53 120.0
C53 C54 C55 119.6(4)
C53 C54 H54 120.2
C55 C54 H54 120.2
C54 C55 C50 122.1(5)
C54 C55 H55 118.9
C50 C55 H55 118.9
C57 C56 C61 120.9(4)
C57 C56 P5 124.9(3)
C61 C56 P5 114.1(3)
C56 C57 C58 120.9(4)
C56 C57 H57 119.6
C58 C57 H57 119.6
C59 C58 C57 118.8(5)
C59 C58 H58 120.6
C57 C58 H58 120.6
C58 C59 C60 121.5(5)
C58 C59 H59 119.3
C60 C59 H59 119.3
C59 C60 C61 120.0(5)
C59 C60 H60 120.0
C61 C60 H60 120.0
C56 C61 C60 117.7(4)
C56 C61 Si2 116.5(3)
C60 C61 Si2 125.7(3)
Si2 C62 H62A 109.5
Si2 C62 H62B 109.5
H62A C62 H62B 109.5
Si2 C62 H62C 109.5
H62A C62 H62C 109.5
H62B C62 H62C 109.5
C64 C63 C68 118.4(4)
C64 C63 Si2 114.8(3)
C68 C63 Si2 126.9(4)
C63 C64 C65 121.4(4)
C63 C64 P6 114.9(3)
C65 C64 P6 123.7(4)
C66 C65 C64 118.8(5)
C66 C65 H65 120.6
C64 C65 H65 120.6
C67 C66 C65 120.5(4)
C67 C66 H66 119.7
C65 C66 H66 119.7
C66 C67 C68 120.3(4)
C66 C67 H67 119.9
C68 C67 H67 119.9
C67 C68 C63 120.5(5)
C67 C68 H68 119.8
C63 C68 H68 119.8
C74 C69 C70 117.1(4)
C74 C69 P6 122.8(3)
C70 C69 P6 120.0(3)
C71 C70 C69 121.7(4)
C71 C70 H70 119.1
C69 C70 H70 119.1
C72 C71 C70 119.4(5)
C72 C71 H71 120.3
C70 C71 H71 120.3
C71 C72 C73 120.0(5)
C71 C72 H72 120.0
C73 C72 H72 120.0
C72 C73 C74 120.8(5)
C72 C73 H73 119.6
C74 C73 H73 119.6
C69 C74 C73 120.9(5)
C69 C74 H74 119.5
C73 C74 H74 119.5
C76 C75 C80 116.4(4)
C76 C75 P6 126.6(3)
C80 C75 P6 116.8(3)
C77 C76 C75 121.4(5)
C77 C76 H76 119.3
C75 C76 H76 119.3
C78 C77 C76 121.6(5)
C78 C77 H77 119.2
C76 C77 H77 119.2
C77 C78 C79 118.5(5)
C77 C78 H78 120.8
C79 C78 H78 120.8
C80 C79 C78 120.4(5)
C80 C79 H79 119.8
C78 C79 H79 119.8
C79 C80 C75 121.5(5)
C79 C80 H80 119.2
C75 C80 H80 119.2
P8 C81 H81A 109.5
P8 C81 H81B 109.5
H81A C81 H81B 109.5
P8 C81 H81C 109.5
H81A C81 H81C 109.5
H81B C81 H81C 109.5
P8 C82 H82A 109.5
P8 C82 H82B 109.5
H82A C82 H82B 109.5
P8 C82 H82C 109.5
H82A C82 H82C 109.5
H82B C82 H82C 109.5
P8 C83 H83A 109.5
P8 C83 H83B 109.5
H83A C83 H83B 109.5
P8 C83 H83C 109.5
H83A C83 H83C 109.5
H83B C83 H83C 109.5
P7 C84 H84A 109.5
P7 C84 H84B 109.5
H84A C84 H84B 109.5
P7 C84 H84C 109.5
H84A C84 H84C 109.5
H84B C84 H84C 109.5
P7 C85 H85A 109.5
P7 C85 H85B 109.5
H85A C85 H85B 109.5
P7 C85 H85C 109.5
H85A C85 H85C 109.5
H85B C85 H85C 109.5
P7 C86 H86A 109.5
P7 C86 H86B 109.5
H86A C86 H86B 109.5
P7 C86 H86C 109.5
H86A C86 H86C 109.5
H86B C86 H86C 109.5
P1 Fe1 P2 148.67(6)
P1 Fe1 P4 102.78(5)
P2 Fe1 P4 104.76(6)
P1 Fe1 P3 95.53(5)
P2 Fe1 P3 95.01(5)
P4 Fe1 P3 98.26(6)
P1 Fe1 Si1 82.45(5)
P2 Fe1 Si1 81.69(5)
P4 Fe1 Si1 92.57(5)
P3 Fe1 Si1 169.16(5)
P1 Fe1 H1 70.5(13)
P2 Fe1 H1 79.6(13)
P4 Fe1 H1 167.6(14)
P3 Fe1 H1 92.8(14)
Si1 Fe1 H1 76.4(14)
P5 Fe2 P6 144.85(5)
P5 Fe2 P7 103.76(5)
P6 Fe2 P7 107.34(5)
P5 Fe2 P8 96.36(5)
P6 Fe2 P8 95.09(5)
P7 Fe2 P8 98.13(5)
P5 Fe2 Si2 83.06(5)
P6 Fe2 Si2 81.28(5)
P7 Fe2 Si2 89.46(5)
P8 Fe2 Si2 172.30(5)
P5 Fe2 H2A 71.9(14)
P6 Fe2 H2A 77.2(14)
P7 Fe2 H2A 175.5(14)
P8 Fe2 H2A 81.2(15)
Si2 Fe2 H2A 91.4(15)
C13 P1 C7 98.5(2)
C13 P1 C1 99.1(2)
C7 P1 C1 101.96(18)
C13 P1 Fe1 113.53(14)
C7 P1 Fe1 117.21(14)
C1 P1 Fe1 122.60(15)
C25 P2 C26 99.8(2)
C25 P2 C32 95.1(2)
C26 P2 C32 101.1(2)
C25 P2 Fe1 113.05(16)
C26 P2 Fe1 121.80(14)
C32 P2 Fe1 121.10(16)
C40 P3 C38 97.1(3)
C40 P3 C39 97.2(2)
C38 P3 C39 97.0(2)
C40 P3 Fe1 119.04(17)
C38 P3 Fe1 119.58(19)
C39 P3 Fe1 121.53(16)
C42 P4 C41 98.1(3)
C42 P4 C43 96.3(3)
C41 P4 C43 96.2(3)
C42 P4 Fe1 121.6(2)
C41 P4 Fe1 120.37(18)
C43 P4 Fe1 118.6(2)
C56 P5 C44 98.28(18)
C56 P5 C50 99.57(19)
C44 P5 C50 100.88(18)
C56 P5 Fe2 113.39(13)
C44 P5 Fe2 117.42(14)
C50 P5 Fe2 123.17(13)
C75 P6 C64 97.65(19)
C75 P6 C69 100.88(19)
C64 P6 C69 99.70(17)
C75 P6 Fe2 118.13(12)
C64 P6 Fe2 112.32(14)
C69 P6 Fe2 123.76(13)
C85 P7 C86 99.0(2)
C85 P7 C84 96.0(2)
C86 P7 C84 97.0(3)
C85 P7 Fe2 119.86(16)
C86 P7 Fe2 117.62(16)
C84 P7 Fe2 122.19(19)
C82 P8 C81 99.1(2)
C82 P8 C83 95.3(2)
C81 P8 C83 96.0(2)
C82 P8 Fe2 118.32(16)
C81 P8 Fe2 120.02(15)
C83 P8 Fe2 122.53(17)
C18 Si1 C20 105.9(2)
C18 Si1 C19 102.5(2)
C20 Si1 C19 100.45(19)
C18 Si1 Fe1 108.77(15)
C20 Si1 Fe1 107.85(14)
C19 Si1 Fe1 129.25(16)
C61 Si2 C62 103.9(2)
C61 Si2 C63 104.17(18)
C62 Si2 C63 99.6(2)
C61 Si2 Fe2 108.42(13)
C62 Si2 Fe2 130.05(18)
C63 Si2 Fe2 107.97(15)

loop_
_geom_bond_atom_site_label_1
_geom_bond_atom_site_label_2
_geom_bond_distance
C1 C6 1.351(6)
C1 C2 1.396(6)
C1 P1 1.876(4)
C2 C3 1.399(6)
C2 H2 0.9300
C3 C4 1.360(7)
C3 H3 0.9300
C4 C5 1.366(7)
C4 H4 0.9300
C5 C6 1.405(6)
C5 H5 0.9300
C6 H6 0.9300
C7 C12 1.382(6)
C7 C8 1.388(6)
C7 P1 1.861(4)
C8 C9 1.391(6)
C8 H8 0.9300
C9 C10 1.377(7)
C9 H9 0.9300
C10 C11 1.386(7)
C10 H10 0.9300
C11 C12 1.379(7)
C11 H11 0.9300
C12 H12 0.9300
C13 C18 1.394(6)
C13 C14 1.397(6)
C13 P1 1.827(5)
C14 C15 1.368(7)
C14 H14 0.9300
C15 C16 1.385(7)
C15 H15 0.9300
C16 C17 1.379(7)
C16 H16 0.9300
C17 C18 1.403(6)
C17 H17 0.9300
C18 Si1 1.899(5)
C19 Si1 1.922(4)
C19 H19A 0.9600
C19 H19B 0.9600
C19 H19C 0.9600
C20 C25 1.391(6)
C20 C21 1.407(6)
C20 Si1 1.909(4)
C21 C22 1.387(7)
C21 H21 0.9300
C22 C23 1.402(8)
C22 H22 0.9300
C23 C24 1.358(7)
C23 H23 0.9300
C24 C25 1.398(6)
C24 H24 0.9300
C25 P2 1.848(5)
C26 C31 1.379(6)
C26 C27 1.397(6)
C26 P2 1.865(5)
C27 C28 1.378(7)
C27 H27 0.9300
C28 C29 1.357(7)
C28 H28 0.9300
C29 C30 1.394(7)
C29 H29 0.9300
C30 C31 1.389(7)
C30 H30 0.9300
C31 H31 0.9300
C32 C33 1.389(8)
C32 C37 1.403(7)
C32 P2 1.874(5)
C33 C34 1.417(8)
C33 H33 0.9300
C34 C35 1.381(11)
C34 H34 0.9300
C35 C36 1.377(11)
C35 H35 0.9300
C36 C37 1.376(8)
C36 H36 0.9300
C37 H37 0.9300
C38 P3 1.844(5)
C38 H38A 0.9600
C38 H38B 0.9600
C38 H38C 0.9600
C39 P3 1.844(4)
C39 H39A 0.9600
C39 H39B 0.9600
C39 H39C 0.9600
C40 P3 1.831(5)
C40 H40A 0.9600
C40 H40B 0.9600
C40 H40C 0.9600
C41 P4 1.842(5)
C41 H41A 0.9600
C41 H41B 0.9600
C41 H41C 0.9600
C42 P4 1.833(6)
C42 H42A 0.9600
C42 H42B 0.9600
C42 H42C 0.9600
C43 P4 1.852(5)
C43 H43A 0.9600
C43 H43B 0.9600
C43 H43C 0.9600
C44 C45 1.388(5)
C44 C49 1.394(6)
C44 P5 1.848(4)
C45 C46 1.389(7)
C45 H45 0.9300
C46 C47 1.348(7)
C46 H46 0.9300
C47 C48 1.388(7)
C47 H47 0.9300
C48 C49 1.362(6)
C48 H48 0.9300
C49 H49 0.9300
C50 C51 1.376(6)
C50 C55 1.387(6)
C50 P5 1.870(4)
C51 C52 1.398(6)
C51 H51 0.9300
C52 C53 1.373(6)
C52 H52 0.9300
C53 C54 1.376(7)
C53 H53 0.9300
C54 C55 1.385(6)
C54 H54 0.9300
C55 H55 0.9300
C56 C57 1.387(6)
C56 C61 1.389(5)
C56 P5 1.846(4)
C57 C58 1.387(7)
C57 H57 0.9300
C58 C59 1.377(7)
C58 H58 0.9300
C59 C60 1.382(7)
C59 H59 0.9300
C60 C61 1.424(6)
C60 H60 0.9300
C61 Si2 1.890(4)
C62 Si2 1.897(5)
C62 H62A 0.9600
C62 H62B 0.9600
C62 H62C 0.9600
C63 C64 1.384(6)
C63 C68 1.401(6)
C63 Si2 1.904(4)
C64 C65 1.409(6)
C64 P6 1.847(4)
C65 C66 1.385(6)
C65 H65 0.9300
C66 C67 1.378(7)
C66 H66 0.9300
C67 C68 1.392(7)
C67 H67 0.9300
C68 H68 0.9300
C69 C74 1.378(5)
C69 C70 1.392(6)
C69 P6 1.869(4)
C70 C71 1.389(6)
C70 H70 0.9300
C71 C72 1.362(7)
C71 H71 0.9300
C72 C73 1.363(8)
C72 H72 0.9300
C73 C74 1.383(6)
C73 H73 0.9300
C74 H74 0.9300
C75 C76 1.400(6)
C75 C80 1.406(6)
C75 P6 1.838(4)
C76 C77 1.381(7)
C76 H76 0.9300
C77 C78 1.368(7)
C77 H77 0.9300
C78 C79 1.393(7)
C78 H78 0.9300
C79 C80 1.389(6)
C79 H79 0.9300
C80 H80 0.9300
C81 P8 1.847(4)
C81 H81A 0.9600
C81 H81B 0.9600
C81 H81C 0.9600
C82 P8 1.833(5)
C82 H82A 0.9600
C82 H82B 0.9600
C82 H82C 0.9600
C83 P8 1.850(4)
C83 H83A 0.9600
C83 H83B 0.9600
C83 H83C 0.9600
C84 P7 1.855(5)
C84 H84A 0.9600
C84 H84B 0.9600
C84 H84C 0.9600
C85 P7 1.837(4)
C85 H85A 0.9600
C85 H85B 0.9600
C85 H85C 0.9600
C86 P7 1.842(5)
C86 H86A 0.9600
C86 H86B 0.9600
C86 H86C 0.9600
Fe1 P1 2.2142(14)
Fe1 P2 2.2224(14)
Fe1 P4 2.2628(17)
Fe1 P3 2.2761(14)
Fe1 Si1 2.3309(14)
Fe1 H1 1.55(4)
Fe2 P5 2.2026(15)
Fe2 P6 2.2131(14)
Fe2 P7 2.2317(13)
Fe2 P8 2.2876(15)
Fe2 Si2 2.3313(14)
Fe2 H2A 1.67(4)

loop_
_platon_squeeze_void_nr
_platon_squeeze_void_average_x
_platon_squeeze_void_average_y
_platon_squeeze_void_average_z
_platon_squeeze_void_volume
_platon_squeeze_void_count_electrons
_platon_squeeze_void_content
1 0.000 0.000 0.500 35 2 ' '
2 -0.288 0.500 0.000 875 238 ' '
